data_8106063
loop_
_publ_author_name
'Chen, Hong'
'Jia, Hui-Xia'
'Xu, Qi-Tai'

_publ_section_title
;
 Crystal structure of
 1-(4-((benzo[d][1,3]dioxol-5-yloxy)methyl)phenethyl)-4-(3-chlorophenyl)
 piperazin-1-ium chloride, C26H28Cl2N2O3
;
_journal_issue 1
_journal_name_full 'Zeitschrift f\"ur Kristallographie - New Crystal Structures'
_journal_page_first 107
_journal_page_last 109
_journal_paper_doi 10.1515/ncrs-2017-0196
_journal_volume 233
_journal_year 2018
_chemical_formula_moiety 'C26 H28 Cl N2 O3, Cl'
_chemical_formula_sum 'C26 H28 Cl2 N2 O3'
_chemical_formula_weight 487.40
_space_group_crystal_system monoclinic
_space_group_IT_number 14
_space_group_name_Hall '-P 2ybc'
_space_group_name_H-M_alt 'P 1 21/c 1'
_atom_sites_solution_hydrogens geom
_atom_sites_solution_primary direct
_cell_angle_alpha 90
_cell_angle_beta 101.06(3)
_cell_angle_gamma 90
_cell_formula_units_Z 4
_cell_length_a 13.422(3)
_cell_length_b 7.0011(14)
_cell_length_c 26.249(5)
_cell_measurement_reflns_used 4390
_cell_measurement_temperature 293(2)
_cell_measurement_theta_max 68.22
_cell_measurement_theta_min 3.55
_cell_volume 2420.8(9)
_computing_molecular_graphics 'Olex2 (Dolomanov et al., 2009)'
_computing_publication_material 'Olex2 (Dolomanov et al., 2009)'
_computing_structure_refinement 'ShelXL (Sheldrick, 2015)'
_computing_structure_solution 'ShelXT (Sheldrick, 2015)'
_diffrn_ambient_temperature 293(2)
_diffrn_measured_fraction_theta_full 0.991
_diffrn_measured_fraction_theta_max 0.989
_diffrn_measurement_device_type 'Bruker P4'
_diffrn_measurement_method '\w scans'
_diffrn_radiation_monochromator graphite
_diffrn_radiation_type CuK\a
_diffrn_radiation_wavelength 1.54178
_diffrn_reflns_av_R_equivalents 0.0888
_diffrn_reflns_av_unetI/netI 0.0441
_diffrn_reflns_Laue_measured_fraction_full 0.991
_diffrn_reflns_Laue_measured_fraction_max 0.989
_diffrn_reflns_limit_h_max 16
_diffrn_reflns_limit_h_min -16
_diffrn_reflns_limit_k_max 7
_diffrn_reflns_limit_k_min -8
_diffrn_reflns_limit_l_max 31
_diffrn_reflns_limit_l_min -31
_diffrn_reflns_number 39188
_diffrn_reflns_point_group_measured_fraction_full 0.991
_diffrn_reflns_point_group_measured_fraction_max 0.989
_diffrn_reflns_theta_full 67.679
_diffrn_reflns_theta_max 68.223
_diffrn_reflns_theta_min 3.355
_exptl_absorpt_coefficient_mu 2.659
_exptl_absorpt_correction_T_max 0.767
_exptl_absorpt_correction_T_min 0.763
_exptl_absorpt_correction_type none
_exptl_crystal_colour 'clear light colourless'
_exptl_crystal_colour_lustre clear
_exptl_crystal_colour_modifier light
_exptl_crystal_colour_primary colourless
_exptl_crystal_density_diffrn 1.337
_exptl_crystal_description block
_exptl_crystal_F_000 1024
_exptl_crystal_size_max 0.3
_exptl_crystal_size_mid 0.1
_exptl_crystal_size_min 0.1
_refine_diff_density_max 0.262
_refine_diff_density_min -0.298
_refine_diff_density_rms 0.053
_refine_ls_extinction_coef 0.0046(3)
_refine_ls_extinction_expression Fc^*^=kFc[1+0.001xFc^2^\l^3^/sin(2\q)]^-1/4^
_refine_ls_extinction_method 'SHELXL-2014/7 (Sheldrick 2014'
_refine_ls_goodness_of_fit_ref 1.011
_refine_ls_hydrogen_treatment constr
_refine_ls_matrix_type full
_refine_ls_number_parameters 299
_refine_ls_number_reflns 4390
_refine_ls_number_restraints 0
_refine_ls_restrained_S_all 1.011
_refine_ls_R_factor_all 0.0721
_refine_ls_R_factor_gt 0.0516
_refine_ls_shift/su_max 0.001
_refine_ls_shift/su_mean 0.000
_refine_ls_structure_factor_coef Fsqd
_refine_ls_weighting_details 'w=1/[\s^2^(Fo^2^)+(0.0453P)^2^+1.7557P] where P=(Fo^2^+2Fc^2^)/3'
_refine_ls_weighting_scheme calc
_refine_ls_wR_factor_gt 0.1143
_refine_ls_wR_factor_ref 0.1370
_reflns_Friedel_coverage 0.000
_reflns_Friedel_fraction_full .
_reflns_Friedel_fraction_max .
_reflns_number_gt 3123
_reflns_number_total 4439
_reflns_threshold_expression 'I > 2\s(I)'
_cod_data_source_file suppl_ncrs-2017-0196_suppl.cif
_cod_data_source_block 2
_cod_database_code 8106063
_shelx_space_group_comment
;
The symmetry employed for this shelxl refinement is uniquely defined
by the following loop, which should always be used as a source of
symmetry information in preference to the above space-group names.
They are only intended as comments.
;
_shelx_estimated_absorpt_t_max 0.777
_shelx_estimated_absorpt_t_min 0.503
_olex2_refinement_description
;
1. Fixed Uiso
 At 1.2 times of:
  All C(H) groups, All C(H,H) groups, All N(H) groups
2.a Ternary CH refined with riding coordinates:
 N2(H2)
2.b Secondary CH2 refined with riding coordinates:
 C7(H7A,H7B), C8(H8A,H8B), C9(H9A,H9B), C10(H10A,H10B), C11(H11A,H11B),
 C12(H12A,H12B), C19(H19A,H19B), C26(H26A,H26B)
2.c Aromatic/amide H refined with riding coordinates:
 C2(H2A), C3(H3), C4(H4), C6(H6), C14(H14), C15(H15), C17(H17), C18(H18),
 C21(H21), C22(H22), C25(H25)
;
_olex2_submission_special_instructions 'No special instructions were received'

loop_
_space_group_symop_operation_xyz
'x, y, z'
'-x, y+1/2, -z+1/2'
'-x, -y, -z'
'x, -y-1/2, z-1/2'

loop_
_atom_site_label
_atom_site_type_symbol
_atom_site_fract_x
_atom_site_fract_y
_atom_site_fract_z
_atom_site_U_iso_or_equiv
_atom_site_adp_type
_atom_site_occupancy
_atom_site_site_symmetry_order
_atom_site_calc_flag
_atom_site_refinement_flags_posn
_atom_site_refinement_flags_adp
_atom_site_refinement_flags_occupancy
_atom_site_disorder_assembly
_atom_site_disorder_group
Cl1 Cl 0.74454(6) 0.60009(15) 0.80257(3) 0.0877(3) Uani 1 1 d . . . . .
O1 O 0.10602(19) 0.8289(4) 0.22125(8) 0.0908(8) Uani 1 1 d . . . . .
O2 O -0.0435(2) 0.6095(4) 0.05155(8) 0.0959(8) Uani 1 1 d . . . . .
O3 O -0.09168(18) 0.9128(4) 0.02059(8) 0.0864(7) Uani 1 1 d . . . . .
N1 N 0.42623(15) 0.6717(3) 0.65995(7) 0.0493(5) Uani 1 1 d . . . . .
N2 N 0.34226(14) 0.6588(3) 0.55024(7) 0.0452(5) Uani 1 1 d . . . . .
H2 H 0.3504 0.5216 0.5449 0.054 Uiso 1 1 calc R . . . .
C1 C 0.6136(2) 0.6255(4) 0.78260(10) 0.0577(7) Uani 1 1 d . . . . .
C2 C 0.5547(2) 0.6326(4) 0.81984(10) 0.0603(7) Uani 1 1 d . . . . .
H2A H 0.5833 0.6298 0.8550 0.072 Uiso 1 1 calc R . . . .
C3 C 0.4514(2) 0.6440(4) 0.80275(10) 0.0638(8) Uani 1 1 d . . . . .
H3 H 0.4092 0.6457 0.8270 0.077 Uiso 1 1 calc R . . . .
C4 C 0.4087(2) 0.6530(4) 0.75071(10) 0.0574(7) Uani 1 1 d . . . . .
H4 H 0.3386 0.6613 0.7405 0.069 Uiso 1 1 calc R . . . .
C5 C 0.4695(2) 0.6498(4) 0.71292(9) 0.0473(6) Uani 1 1 d . . . . .
C6 C 0.5737(2) 0.6333(4) 0.73020(9) 0.0551(7) Uani 1 1 d . . . . .
H6 H 0.6166 0.6274 0.7063 0.066 Uiso 1 1 calc R . . . .
C7 C 0.49202(19) 0.6530(4) 0.62203(9) 0.0525(6) Uani 1 1 d . . . . .
H7A H 0.5053 0.5187 0.6171 0.063 Uiso 1 1 calc R . . . .
H7B H 0.5564 0.7151 0.6353 0.063 Uiso 1 1 calc R . . . .
C8 C 0.44482(18) 0.7409(4) 0.57028(9) 0.0493(6) Uani 1 1 d . . . . .
H8A H 0.4391 0.8779 0.5743 0.059 Uiso 1 1 calc R . . . .
H8B H 0.4884 0.7175 0.5454 0.059 Uiso 1 1 calc R . . . .
C9 C 0.27692(19) 0.6832(4) 0.58989(9) 0.0535(6) Uani 1 1 d . . . . .
H9A H 0.2113 0.6245 0.5775 0.064 Uiso 1 1 calc R . . . .
H9B H 0.2662 0.8182 0.5952 0.064 Uiso 1 1 calc R . . . .
C10 C 0.3261(2) 0.5928(4) 0.64064(9) 0.0564(7) Uani 1 1 d . . . . .
H10A H 0.2835 0.6134 0.6661 0.068 Uiso 1 1 calc R . . . .
H10B H 0.3318 0.4561 0.6358 0.068 Uiso 1 1 calc R . . . .
C11 C 0.2909(2) 0.7439(4) 0.49953(9) 0.0502(6) Uani 1 1 d . . . . .
H11A H 0.2824 0.8801 0.5041 0.060 Uiso 1 1 calc R . . . .
H11B H 0.2239 0.6880 0.4894 0.060 Uiso 1 1 calc R . . . .
C12 C 0.3498(2) 0.7121(5) 0.45654(10) 0.0683(8) Uani 1 1 d . . . . .
H12A H 0.4135 0.7814 0.4643 0.082 Uiso 1 1 calc R . . . .
H12B H 0.3651 0.5773 0.4544 0.082 Uiso 1 1 calc R . . . .
C13 C 0.2891(2) 0.7794(5) 0.40509(10) 0.0593(7) Uani 1 1 d . . . . .
C14 C 0.2689(2) 0.9716(5) 0.39575(10) 0.0680(8) Uani 1 1 d . . . . .
H14 H 0.2923 1.0606 0.4216 0.082 Uiso 1 1 calc R . . . .
C15 C 0.2143(2) 1.0324(5) 0.34838(11) 0.0691(8) Uani 1 1 d . . . . .
H15 H 0.2012 1.1620 0.3428 0.083 Uiso 1 1 calc R . . . .
C16 C 0.1789(2) 0.9027(5) 0.30907(10) 0.0623(7) Uani 1 1 d . . . . .
C17 C 0.1981(2) 0.7126(5) 0.31815(11) 0.0678(8) Uani 1 1 d . . . . .
H17 H 0.1748 0.6240 0.2922 0.081 Uiso 1 1 calc R . . . .
C18 C 0.2524(2) 0.6507(5) 0.36587(10) 0.0650(8) Uani 1 1 d . . . . .
H18 H 0.2642 0.5208 0.3715 0.078 Uiso 1 1 calc R . . . .
C19 C 0.1216(3) 0.9784(5) 0.25782(11) 0.0778(9) Uani 1 1 d . . . . .
H19A H 0.0567 1.0300 0.2623 0.093 Uiso 1 1 calc R . . . .
H19B H 0.1601 1.0802 0.2456 0.093 Uiso 1 1 calc R . . . .
C20 C 0.0572(2) 0.8698(5) 0.17149(10) 0.0678(8) Uani 1 1 d . . . . .
C21 C 0.0305(2) 1.0506(5) 0.15351(11) 0.0749(9) Uani 1 1 d . . . . .
H21 H 0.0462 1.1551 0.1755 0.090 Uiso 1 1 calc R . . . .
C22 C -0.0204(3) 1.0779(5) 0.10207(12) 0.0793(10) Uani 1 1 d . . . . .
H22 H -0.0396 1.1992 0.0895 0.095 Uiso 1 1 calc R . . . .
C23 C -0.0407(2) 0.9218(5) 0.07151(11) 0.0660(8) Uani 1 1 d . . . . .
C24 C -0.0132(2) 0.7428(5) 0.08970(11) 0.0675(8) Uani 1 1 d . . . . .
C25 C 0.0361(2) 0.7112(5) 0.13948(11) 0.0761(9) Uani 1 1 d . . . . .
H25 H 0.0548 0.5888 0.1514 0.091 Uiso 1 1 calc R . . . .
C26 C -0.0928(3) 0.7162(6) 0.00771(13) 0.0915(12) Uani 1 1 d . . . . .
H26A H -0.0582 0.6967 -0.0211 0.110 Uiso 1 1 calc R . . . .
H26B H -0.1623 0.6728 -0.0028 0.110 Uiso 1 1 calc R . . . .
Cl2 Cl 0.36791(6) 0.23715(10) 0.52937(3) 0.0672(2) Uani 1 1 d . . . . .

loop_
_atom_site_aniso_label
_atom_site_aniso_U_11
_atom_site_aniso_U_22
_atom_site_aniso_U_33
_atom_site_aniso_U_23
_atom_site_aniso_U_13
_atom_site_aniso_U_12
Cl1 0.0750(5) 0.1135(8) 0.0645(5) -0.0004(4) -0.0124(4) 0.0073(5)
O1 0.1143(19) 0.1002(18) 0.0454(11) 0.0015(11) -0.0165(11) 0.0216(15)
O2 0.1144(19) 0.102(2) 0.0589(13) -0.0063(13) -0.0146(12) 0.0150(15)
O3 0.0867(16) 0.108(2) 0.0528(12) 0.0089(12) -0.0149(10) 0.0028(14)
N1 0.0547(12) 0.0556(13) 0.0368(10) 0.0006(9) 0.0069(9) -0.0009(10)
N2 0.0513(11) 0.0450(12) 0.0375(10) -0.0015(8) 0.0040(8) 0.0019(9)
C1 0.0732(18) 0.0471(16) 0.0472(14) -0.0006(11) -0.0031(12) 0.0008(13)
C2 0.094(2) 0.0450(16) 0.0370(13) 0.0000(11) 0.0017(13) -0.0010(14)
C3 0.090(2) 0.0598(18) 0.0425(14) 0.0018(12) 0.0142(14) 0.0020(16)
C4 0.0692(17) 0.0608(18) 0.0431(14) 0.0022(12) 0.0126(12) -0.0003(14)
C5 0.0634(15) 0.0397(14) 0.0369(12) -0.0009(10) 0.0048(11) -0.0005(11)
C6 0.0668(17) 0.0553(17) 0.0412(13) -0.0008(11) 0.0058(12) 0.0033(13)
C7 0.0540(14) 0.0633(17) 0.0394(13) -0.0004(11) 0.0066(11) 0.0019(13)
C8 0.0529(14) 0.0564(16) 0.0375(12) -0.0011(11) 0.0056(10) -0.0055(12)
C9 0.0517(14) 0.0665(18) 0.0425(13) -0.0019(12) 0.0094(11) 0.0028(13)
C10 0.0569(15) 0.0683(19) 0.0435(14) 0.0032(12) 0.0080(11) -0.0048(13)
C11 0.0577(15) 0.0536(16) 0.0369(12) -0.0002(11) 0.0031(10) 0.0017(12)
C12 0.0652(18) 0.098(2) 0.0407(14) 0.0062(14) 0.0073(12) 0.0125(16)
C13 0.0595(16) 0.080(2) 0.0383(13) 0.0022(13) 0.0085(11) 0.0064(14)
C14 0.0758(19) 0.081(2) 0.0437(15) -0.0073(14) 0.0035(13) 0.0022(17)
C15 0.083(2) 0.073(2) 0.0492(16) 0.0024(14) 0.0069(14) 0.0074(17)
C16 0.0629(17) 0.081(2) 0.0419(14) 0.0044(14) 0.0061(12) 0.0048(15)
C17 0.0725(19) 0.080(2) 0.0473(15) -0.0057(14) 0.0017(13) -0.0026(16)
C18 0.0754(19) 0.071(2) 0.0466(15) 0.0031(14) 0.0063(13) 0.0027(16)
C19 0.087(2) 0.094(3) 0.0464(16) 0.0027(16) -0.0009(15) 0.0092(19)
C20 0.0597(17) 0.095(2) 0.0443(15) 0.0048(15) -0.0014(12) 0.0095(16)
C21 0.075(2) 0.086(2) 0.0557(17) 0.0014(16) -0.0064(14) 0.0024(18)
C22 0.083(2) 0.085(2) 0.0621(19) 0.0166(17) -0.0075(16) 0.0021(18)
C23 0.0553(16) 0.092(2) 0.0465(15) 0.0075(15) -0.0010(12) 0.0015(16)
C24 0.0588(17) 0.093(2) 0.0480(16) -0.0003(15) 0.0028(13) 0.0078(16)
C25 0.081(2) 0.088(2) 0.0543(17) 0.0064(16) -0.0017(15) 0.0193(18)
C26 0.086(2) 0.126(4) 0.0543(18) -0.004(2) -0.0070(16) 0.022(2)
Cl2 0.0730(5) 0.0520(4) 0.0716(5) -0.0083(3) 0.0012(3) 0.0014(3)

loop_
_atom_type_symbol
_atom_type_description
_atom_type_scat_dispersion_real
_atom_type_scat_dispersion_imag
_atom_type_scat_source
C C 0.0181 0.0091 'International Tables Vol C Tables 4.2.6.8 and 6.1.1.4'
H H 0.0000 0.0000 'International Tables Vol C Tables 4.2.6.8 and 6.1.1.4'
N N 0.0311 0.0180 'International Tables Vol C Tables 4.2.6.8 and 6.1.1.4'
O O 0.0492 0.0322 'International Tables Vol C Tables 4.2.6.8 and 6.1.1.4'
Cl Cl 0.3639 0.7018 'International Tables Vol C Tables 4.2.6.8 and 6.1.1.4'

loop_
_geom_angle_atom_site_label_1
_geom_angle_atom_site_label_2
_geom_angle_atom_site_label_3
_geom_angle
_geom_angle_site_symmetry_1
_geom_angle_site_symmetry_3
C20 O1 C19 118.3(3) . .
C24 O2 C26 105.0(3) . .
C23 O3 C26 104.8(2) . .
C5 N1 C7 118.4(2) . .
C5 N1 C10 118.8(2) . .
C10 N1 C7 111.65(19) . .
C8 N2 H2 107.9 . .
C8 N2 C9 109.64(18) . .
C8 N2 C11 113.34(19) . .
C9 N2 H2 107.9 . .
C9 N2 C11 109.97(18) . .
C11 N2 H2 107.9 . .
C2 C1 Cl1 118.4(2) . .
C2 C1 C6 122.9(3) . .
C6 C1 Cl1 118.7(2) . .
C1 C2 H2A 121.5 . .
C1 C2 C3 116.9(2) . .
C3 C2 H2A 121.5 . .
C2 C3 H3 119.1 . .
C2 C3 C4 121.8(3) . .
C4 C3 H3 119.1 . .
C3 C4 H4 119.5 . .
C3 C4 C5 120.9(3) . .
C5 C4 H4 119.5 . .
C4 C5 N1 120.8(2) . .
C6 C5 N1 122.0(2) . .
C6 C5 C4 117.2(2) . .
C1 C6 C5 120.2(3) . .
C1 C6 H6 119.9 . .
C5 C6 H6 119.9 . .
N1 C7 H7A 109.3 . .
N1 C7 H7B 109.3 . .
N1 C7 C8 111.8(2) . .
H7A C7 H7B 107.9 . .
C8 C7 H7A 109.3 . .
C8 C7 H7B 109.3 . .
N2 C8 C7 111.0(2) . .
N2 C8 H8A 109.4 . .
N2 C8 H8B 109.4 . .
C7 C8 H8A 109.4 . .
C7 C8 H8B 109.4 . .
H8A C8 H8B 108.0 . .
N2 C9 H9A 109.5 . .
N2 C9 H9B 109.5 . .
N2 C9 C10 110.6(2) . .
H9A C9 H9B 108.1 . .
C10 C9 H9A 109.5 . .
C10 C9 H9B 109.5 . .
N1 C10 C9 111.6(2) . .
N1 C10 H10A 109.3 . .
N1 C10 H10B 109.3 . .
C9 C10 H10A 109.3 . .
C9 C10 H10B 109.3 . .
H10A C10 H10B 108.0 . .
N2 C11 H11A 109.0 . .
N2 C11 H11B 109.0 . .
N2 C11 C12 112.7(2) . .
H11A C11 H11B 107.8 . .
C12 C11 H11A 109.0 . .
C12 C11 H11B 109.0 . .
C11 C12 H12A 109.5 . .
C11 C12 H12B 109.5 . .
H12A C12 H12B 108.1 . .
C13 C12 C11 110.5(2) . .
C13 C12 H12A 109.5 . .
C13 C12 H12B 109.5 . .
C14 C13 C12 121.0(3) . .
C14 C13 C18 118.1(3) . .
C18 C13 C12 121.0(3) . .
C13 C14 H14 119.7 . .
C15 C14 C13 120.7(3) . .
C15 C14 H14 119.7 . .
C14 C15 H15 119.6 . .
C14 C15 C16 120.9(3) . .
C16 C15 H15 119.6 . .
C15 C16 C19 118.4(3) . .
C17 C16 C15 118.7(3) . .
C17 C16 C19 122.9(3) . .
C16 C17 H17 119.7 . .
C16 C17 C18 120.5(3) . .
C18 C17 H17 119.7 . .
C13 C18 C17 121.1(3) . .
C13 C18 H18 119.5 . .
C17 C18 H18 119.5 . .
O1 C19 C16 109.2(3) . .
O1 C19 H19A 109.8 . .
O1 C19 H19B 109.8 . .
C16 C19 H19A 109.8 . .
C16 C19 H19B 109.8 . .
H19A C19 H19B 108.3 . .
O1 C20 C21 124.3(3) . .
O1 C20 C25 114.4(3) . .
C21 C20 C25 121.3(3) . .
C20 C21 H21 119.9 . .
C20 C21 C22 120.1(3) . .
C22 C21 H21 119.9 . .
C21 C22 H22 121.1 . .
C23 C22 C21 117.8(3) . .
C23 C22 H22 121.1 . .
C22 C23 O3 128.1(3) . .
C22 C23 C24 121.6(3) . .
C24 C23 O3 110.3(3) . .
C23 C24 O2 110.3(3) . .
C25 C24 O2 127.6(3) . .
C25 C24 C23 122.2(3) . .
C20 C25 H25 121.5 . .
C24 C25 C20 117.0(3) . .
C24 C25 H25 121.5 . .
O2 C26 H26A 109.8 . .
O2 C26 H26B 109.8 . .
O3 C26 O2 109.6(3) . .
O3 C26 H26A 109.8 . .
O3 C26 H26B 109.8 . .
H26A C26 H26B 108.2 . .

loop_
_geom_bond_atom_site_label_1
_geom_bond_atom_site_label_2
_geom_bond_distance
_geom_bond_site_symmetry_2
Cl1 C1 1.744(3) .
O1 C19 1.409(4) .
O1 C20 1.374(3) .
O2 C24 1.372(4) .
O2 C26 1.424(4) .
O3 C23 1.382(3) .
O3 C26 1.417(4) .
N1 C5 1.409(3) .
N1 C7 1.458(3) .
N1 C10 1.452(3) .
N2 H2 0.9800 .
N2 C8 1.491(3) .
N2 C9 1.494(3) .
N2 C11 1.500(3) .
C1 C2 1.371(4) .
C1 C6 1.378(3) .
C2 H2A 0.9300 .
C2 C3 1.376(4) .
C3 H3 0.9300 .
C3 C4 1.378(4) .
C4 H4 0.9300 .
C4 C5 1.400(3) .
C5 C6 1.390(4) .
C6 H6 0.9300 .
C7 H7A 0.9700 .
C7 H7B 0.9700 .
C7 C8 1.515(3) .
C8 H8A 0.9700 .
C8 H8B 0.9700 .
C9 H9A 0.9700 .
C9 H9B 0.9700 .
C9 C10 1.508(3) .
C10 H10A 0.9700 .
C10 H10B 0.9700 .
C11 H11A 0.9700 .
C11 H11B 0.9700 .
C11 C12 1.514(4) .
C12 H12A 0.9700 .
C12 H12B 0.9700 .
C12 C13 1.512(4) .
C13 C14 1.385(4) .
C13 C18 1.386(4) .
C14 H14 0.9300 .
C14 C15 1.384(4) .
C15 H15 0.9300 .
C15 C16 1.388(4) .
C16 C17 1.368(4) .
C16 C19 1.512(4) .
C17 H17 0.9300 .
C17 C18 1.392(4) .
C18 H18 0.9300 .
C19 H19A 0.9700 .
C19 H19B 0.9700 .
C20 C21 1.375(4) .
C20 C25 1.388(4) .
C21 H21 0.9300 .
C21 C22 1.405(4) .
C22 H22 0.9300 .
C22 C23 1.352(5) .
C23 C24 1.366(4) .
C24 C25 1.365(4) .
C25 H25 0.9300 .
C26 H26A 0.9700 .
C26 H26B 0.9700 .

loop_
_geom_torsion_atom_site_label_1
_geom_torsion_atom_site_label_2
_geom_torsion_atom_site_label_3
_geom_torsion_atom_site_label_4
_geom_torsion
_geom_torsion_site_symmetry_1
_geom_torsion_site_symmetry_2
_geom_torsion_site_symmetry_3
_geom_torsion_site_symmetry_4
Cl1 C1 C2 C3 -177.1(2) . . . .
Cl1 C1 C6 C5 178.8(2) . . . .
O1 C20 C21 C22 -179.2(3) . . . .
O1 C20 C25 C24 179.4(3) . . . .
O2 C24 C25 C20 -178.7(3) . . . .
O3 C23 C24 O2 0.8(4) . . . .
O3 C23 C24 C25 -178.4(3) . . . .
N1 C5 C6 C1 175.4(2) . . . .
N1 C7 C8 N2 -55.0(3) . . . .
N2 C9 C10 N1 57.3(3) . . . .
N2 C11 C12 C13 173.3(2) . . . .
C1 C2 C3 C4 -1.6(4) . . . .
C2 C1 C6 C5 0.3(4) . . . .
C2 C3 C4 C5 0.3(4) . . . .
C3 C4 C5 N1 -175.8(3) . . . .
C3 C4 C5 C6 1.3(4) . . . .
C4 C5 C6 C1 -1.6(4) . . . .
C5 N1 C7 C8 -161.6(2) . . . .
C5 N1 C10 C9 160.5(2) . . . .
C6 C1 C2 C3 1.3(4) . . . .
C7 N1 C5 C4 -175.5(2) . . . .
C7 N1 C5 C6 7.6(4) . . . .
C7 N1 C10 C9 -56.2(3) . . . .
C8 N2 C9 C10 -56.5(3) . . . .
C8 N2 C11 C12 60.9(3) . . . .
C9 N2 C8 C7 55.5(3) . . . .
C9 N2 C11 C12 -176.0(2) . . . .
C10 N1 C5 C4 -34.6(4) . . . .
C10 N1 C5 C6 148.4(3) . . . .
C10 N1 C7 C8 55.0(3) . . . .
C11 N2 C8 C7 178.7(2) . . . .
C11 N2 C9 C10 178.2(2) . . . .
C11 C12 C13 C14 67.8(4) . . . .
C11 C12 C13 C18 -112.5(3) . . . .
C12 C13 C14 C15 179.2(3) . . . .
C12 C13 C18 C17 -178.8(3) . . . .
C13 C14 C15 C16 -0.3(5) . . . .
C14 C13 C18 C17 1.0(4) . . . .
C14 C15 C16 C17 0.6(5) . . . .
C14 C15 C16 C19 -178.8(3) . . . .
C15 C16 C17 C18 -0.1(5) . . . .
C15 C16 C19 O1 171.2(3) . . . .
C16 C17 C18 C13 -0.7(5) . . . .
C17 C16 C19 O1 -8.1(4) . . . .
C18 C13 C14 C15 -0.5(4) . . . .
C19 O1 C20 C21 6.2(5) . . . .
C19 O1 C20 C25 -173.9(3) . . . .
C19 C16 C17 C18 179.2(3) . . . .
C20 O1 C19 C16 -178.3(3) . . . .
C20 C21 C22 C23 -0.6(5) . . . .
C21 C20 C25 C24 -0.7(5) . . . .
C21 C22 C23 O3 178.2(3) . . . .
C21 C22 C23 C24 0.3(5) . . . .
C22 C23 C24 O2 179.1(3) . . . .
C22 C23 C24 C25 -0.1(5) . . . .
C23 O3 C26 O2 0.8(4) . . . .
C23 C24 C25 C20 0.3(5) . . . .
C24 O2 C26 O3 -0.4(4) . . . .
C25 C20 C21 C22 0.9(5) . . . .
C26 O2 C24 C23 -0.3(4) . . . .
C26 O2 C24 C25 178.9(3) . . . .
C26 O3 C23 C22 -179.1(3) . . . .
C26 O3 C23 C24 -1.0(4) . . . .
